data_2227657
loop_
_publ_author_name
'Kubono, Koji'
'Tsuno, Yuki'
'Tani, Keita'
'Yokoi, Kunihiko'

_publ_section_title
;
 Aqua{4,4',6,6'-tetrafluoro-2,2'-[(piperazine-1,4-diyl)dimethylene]diphenolato}copper(II)
;
_journal_coeditor_code IM2234
_journal_issue 11
_journal_name_full 'Acta Crystallographica Section E'
_journal_page_first m1397
_journal_page_last m1398
_journal_paper_doi 10.1107/S1600536810040080
_journal_volume 66
_journal_year 2010
_chemical_formula_iupac '[Cu (C18 H16 F4 N2 O2) (H2 O)]'
_chemical_formula_moiety 'C18 H18 Cu F4 N2 O3'
_chemical_formula_sum 'C18 H18 Cu F4 N2 O3'
_chemical_formula_weight 449.89
_chemical_name_systematic
;
Aqua{4,4',6,6'-tetrafluoro-2,2'-[(piperazine-1,4-
diyl)dimethylene]diphenolato}copper(II)
;
_space_group_IT_number 2
_symmetry_cell_setting triclinic
_symmetry_space_group_name_Hall '-P 1'
_symmetry_space_group_name_H-M 'P -1'
_cell_angle_alpha 83.743(9)
_cell_angle_beta 87.763(12)
_cell_angle_gamma 74.420(11)
_cell_formula_units_Z 2
_cell_length_a 8.0157(17)
_cell_length_b 9.6873(10)
_cell_length_c 11.7693(12)
_cell_measurement_reflns_used 25
_cell_measurement_temperature 296(2)
_cell_measurement_theta_max 16.8
_cell_measurement_theta_min 15.2
_cell_volume 875.0(2)
_computing_cell_refinement 'WinAFC (Rigaku/MSC, 2006)'
_computing_data_collection 'WinAFC (Rigaku/MSC, 2006)'
_computing_data_reduction 'CrystalStructure (Rigaku/MSC, 2006)'
_computing_molecular_graphics 'PLATON (Spek, 2009)'
_computing_publication_material 'CrystalStructure (Rigaku/MSC, 2006)'
_computing_structure_refinement 'SHELXL97 (Sheldrick, 2008)'
_computing_structure_solution 'SIR92 (Altomare <i>et al.</i>, 1993)'
_diffrn_ambient_temperature 296(2)
_diffrn_measured_fraction_theta_full 1.000
_diffrn_measured_fraction_theta_max 1.000
_diffrn_measurement_device_type 'Rigaku AFC-7R'
_diffrn_measurement_method \w-2\q
_diffrn_radiation_type 'Mo K\a'
_diffrn_radiation_wavelength 0.71069
_diffrn_reflns_av_R_equivalents 0.051
_diffrn_reflns_limit_h_max 5
_diffrn_reflns_limit_h_min -10
_diffrn_reflns_limit_k_max 12
_diffrn_reflns_limit_k_min -12
_diffrn_reflns_limit_l_max 15
_diffrn_reflns_limit_l_min -15
_diffrn_reflns_number 4895
_diffrn_reflns_theta_full 27.50
_diffrn_reflns_theta_max 27.50
_diffrn_standards_decay_% 1.11
_diffrn_standards_interval_count 150
_diffrn_standards_number 3
_exptl_absorpt_coefficient_mu 1.312
_exptl_absorpt_correction_T_max 0.877
_exptl_absorpt_correction_T_min 0.737
_exptl_absorpt_correction_type psi-scan
_exptl_absorpt_process_details '(North <i>et al.</i>, 1968)'
_exptl_crystal_colour blue
_exptl_crystal_density_diffrn 1.708
_exptl_crystal_density_method 'not measured'
_exptl_crystal_description prismatic
_exptl_crystal_F_000 458.00
_exptl_crystal_size_max 0.30
_exptl_crystal_size_mid 0.20
_exptl_crystal_size_min 0.10
_refine_diff_density_max 0.54
_refine_diff_density_min -0.61
_refine_ls_extinction_method none
_refine_ls_goodness_of_fit_ref 1.050
_refine_ls_hydrogen_treatment mixed
_refine_ls_number_parameters 262
_refine_ls_number_reflns 4015
_refine_ls_R_factor_gt 0.0393
_refine_ls_shift/su_max_lt 0.001
_refine_ls_structure_factor_coef Fsqd
_refine_ls_weighting_details 'w = 1/[\s^2^(Fo^2^)+(0.0368P)^2^+1.0373P] where P=(Fo^2^+2Fc^2^)/3'
_refine_ls_weighting_scheme calc
_refine_ls_wR_factor_ref 0.1084
_reflns_number_gt 3120
_reflns_number_total 4015
_reflns_threshold_expression F^2^>2\s(F^2^)
_cod_data_source_file im2234.cif
_cod_data_source_block I
_cod_database_code 2227657
_cod_database_fobs_code 2227657

loop_
_symmetry_equiv_pos_site_id
_symmetry_equiv_pos_as_xyz
1 +X,+Y,+Z
2 -X,-Y,-Z

loop_
_atom_site_type_symbol
_atom_site_label
_atom_site_fract_x
_atom_site_fract_y
_atom_site_fract_z
_atom_site_U_iso_or_equiv
_atom_site_adp_type
_atom_site_calc_flag
_atom_site_refinement_flags
_atom_site_occupancy
_atom_site_disorder_assembly
_atom_site_disorder_group
Cu Cu1 0.26597(5) 0.08830(4) 0.58962(3) 0.03020(12) Uani d . 1.00 . .
F F1 0.1709(2) -0.0061(2) 0.24903(17) 0.0463(4) Uani d . 1.00 . .
F F2 0.1403(3) 0.4645(2) 0.0841(2) 0.0726(7) Uani d . 1.00 . .
F F3 0.3363(3) -0.3057(2) 1.10318(18) 0.0675(7) Uani d . 1.00 . .
F F4 0.3025(3) -0.3709(2) 0.71553(17) 0.0510(5) Uani d . 1.00 . .
O O1 0.3198(3) 0.0354(2) 0.43752(17) 0.0367(4) Uani d . 1.00 . .
O O2 0.2095(3) -0.0851(2) 0.65512(17) 0.0352(4) Uani d . 1.00 . .
O O3 -0.0692(4) 0.1793(3) 0.5321(2) 0.0542(7) Uani d . 1.00 . .
N N1 0.3452(3) 0.2713(2) 0.5630(2) 0.0296(5) Uani d . 1.00 . .
N N2 0.2158(3) 0.1861(2) 0.7367(2) 0.0302(5) Uani d . 1.00 . .
C C1 0.2816(3) 0.1421(3) 0.3534(2) 0.0311(6) Uani d . 1.00 . .
C C2 0.2011(4) 0.1248(3) 0.2551(2) 0.0352(6) Uani d . 1.00 . .
C C3 0.1514(4) 0.2286(4) 0.1652(2) 0.0439(7) Uani d . 1.00 . .
C C4 0.1890(4) 0.3584(4) 0.1722(2) 0.0456(8) Uani d . 1.00 . .
C C5 0.2728(4) 0.3836(3) 0.2633(2) 0.0398(7) Uani d . 1.00 . .
C C6 0.3215(4) 0.2762(3) 0.3542(2) 0.0335(6) Uani d . 1.00 . .
C C7 0.4255(4) 0.2979(3) 0.4507(2) 0.0337(6) Uani d . 1.00 . .
C C8 0.1833(4) 0.3809(3) 0.5837(2) 0.0368(6) Uani d . 1.00 . .
C C9 0.1110(4) 0.3332(3) 0.6997(2) 0.0374(6) Uani d . 1.00 . .
C C10 0.3909(4) 0.1940(3) 0.7660(2) 0.0385(7) Uani d . 1.00 . .
C C11 0.4658(4) 0.2616(3) 0.6585(2) 0.0347(6) Uani d . 1.00 . .
C C12 0.1324(4) 0.1160(3) 0.8309(2) 0.0369(6) Uani d . 1.00 . .
C C13 0.2144(4) -0.0436(3) 0.8547(2) 0.0344(6) Uani d . 1.00 . .
C C14 0.2497(4) -0.1032(3) 0.9671(2) 0.0423(7) Uani d . 1.00 . .
C C15 0.3025(5) -0.2496(4) 0.9919(2) 0.0450(8) Uani d . 1.00 . .
C C16 0.3221(4) -0.3418(3) 0.9091(3) 0.0429(7) Uani d . 1.00 . .
C C17 0.2888(4) -0.2811(3) 0.7984(2) 0.0358(6) Uani d . 1.00 . .
C C18 0.2376(4) -0.1328(3) 0.7648(2) 0.0318(6) Uani d . 1.00 . .
H H1 0.0950 0.2124 0.1024 0.053 Uiso c R 1.00 . .
H H2 0.2974 0.4718 0.2649 0.048 Uiso c R 1.00 . .
H H3 0.5409 0.2332 0.4482 0.040 Uiso c R 1.00 . .
H H4 0.4364 0.3958 0.4413 0.040 Uiso c R 1.00 . .
H H5 0.1010 0.3881 0.5237 0.044 Uiso c R 1.00 . .
H H6 0.2057 0.4742 0.5853 0.044 Uiso c R 1.00 . .
H H7 0.1181 0.3983 0.7553 0.045 Uiso c R 1.00 . .
H H8 -0.0094 0.3341 0.6925 0.045 Uiso c R 1.00 . .
H H9 0.4641 0.0984 0.7889 0.046 Uiso c R 1.00 . .
H H10 0.3838 0.2527 0.8286 0.046 Uiso c R 1.00 . .
H H11 0.4753 0.3568 0.6704 0.042 Uiso c R 1.00 . .
H H12 0.5802 0.2023 0.6410 0.042 Uiso c R 1.00 . .
H H13 0.0113 0.1312 0.8128 0.044 Uiso c R 1.00 . .
H H14 0.1370 0.1617 0.8997 0.044 Uiso c R 1.00 . .
H H15 0.2374 -0.0434 1.0253 0.051 Uiso c R 1.00 . .
H H16 0.3564 -0.4412 0.9270 0.052 Uiso c R 1.00 . .
H H17 -0.108(6) 0.180(5) 0.473(4) 0.064(14) Uiso d . 1.00 . .
H H18 -0.093(8) 0.120(6) 0.572(5) 0.10(2) Uiso d . 1.00 . .

loop_
_atom_site_aniso_label
_atom_site_aniso_U_11
_atom_site_aniso_U_22
_atom_site_aniso_U_33
_atom_site_aniso_U_12
_atom_site_aniso_U_13
_atom_site_aniso_U_23
Cu1 0.0424(2) 0.02358(18) 0.02562(18) -0.00841(14) -0.00367(14) -0.00654(12)
F1 0.0546(12) 0.0506(11) 0.0397(10) -0.0196(9) -0.0076(8) -0.0136(8)
F2 0.0874(18) 0.0779(16) 0.0472(13) -0.0242(14) -0.0234(12) 0.0307(11)
F3 0.0991(19) 0.0711(15) 0.0371(11) -0.0354(14) -0.0242(12) 0.0138(10)
F4 0.0811(15) 0.0334(9) 0.0425(10) -0.0203(10) 0.0101(10) -0.0120(8)
O1 0.0559(14) 0.0271(10) 0.0261(10) -0.0075(9) -0.0072(9) -0.0048(7)
O2 0.0538(13) 0.0314(10) 0.0254(9) -0.0181(9) -0.0004(9) -0.0077(8)
O3 0.0628(18) 0.0647(18) 0.0454(15) -0.0315(15) -0.0090(13) -0.0105(14)
N1 0.0328(12) 0.0258(11) 0.0303(12) -0.0057(9) -0.0062(10) -0.0062(9)
N2 0.0333(12) 0.0278(11) 0.0303(12) -0.0066(10) -0.0027(9) -0.0097(9)
C1 0.0314(15) 0.0322(14) 0.0277(13) -0.0045(11) 0.0009(11) -0.0051(11)
C2 0.0330(15) 0.0418(16) 0.0318(14) -0.0096(13) 0.0002(12) -0.0090(12)
C3 0.0389(17) 0.062(2) 0.0282(15) -0.0089(15) -0.0055(13) -0.0022(14)
C4 0.0456(19) 0.054(2) 0.0313(16) -0.0077(16) -0.0032(14) 0.0097(14)
C5 0.0410(17) 0.0366(16) 0.0398(17) -0.0095(13) 0.0000(13) 0.0027(13)
C6 0.0343(15) 0.0336(14) 0.0312(14) -0.0069(12) -0.0003(12) -0.0027(11)
C7 0.0381(16) 0.0301(14) 0.0351(15) -0.0122(12) -0.0017(12) -0.0044(11)
C8 0.0363(16) 0.0256(13) 0.0457(17) -0.0011(12) -0.0074(13) -0.0077(12)
C9 0.0366(16) 0.0295(14) 0.0437(17) -0.0018(12) -0.0030(13) -0.0106(12)
C10 0.0375(16) 0.0448(17) 0.0349(15) -0.0111(14) -0.0095(12) -0.0070(13)
C11 0.0340(15) 0.0336(14) 0.0382(15) -0.0090(12) -0.0086(12) -0.0081(12)
C12 0.0452(18) 0.0361(15) 0.0311(15) -0.0103(13) 0.0027(13) -0.0139(12)
C13 0.0400(16) 0.0378(15) 0.0289(14) -0.0151(13) -0.0007(12) -0.0062(12)
C14 0.054(2) 0.0484(19) 0.0301(15) -0.0218(16) -0.0024(14) -0.0067(13)
C15 0.054(2) 0.054(2) 0.0309(16) -0.0227(17) -0.0102(14) 0.0056(14)
C16 0.0480(19) 0.0357(16) 0.0442(18) -0.0126(14) -0.0030(15) 0.0044(13)
C17 0.0409(17) 0.0338(15) 0.0357(15) -0.0146(13) 0.0056(13) -0.0074(12)
C18 0.0335(15) 0.0340(14) 0.0309(14) -0.0137(12) 0.0010(11) -0.0054(11)

loop_
_atom_type_symbol
_atom_type_description
_atom_type_scat_dispersion_real
_atom_type_scat_dispersion_imag
_atom_type_scat_source
C C 0.003 0.002
;
International Tables for Crystallography
(1992, Vol. C, Tables 4.2.6.8 and 6.1.1.4)
;
H H 0.000 0.000
;
International Tables for Crystallography
(1992, Vol. C, Table 6.1.1.4)
;
Cu Cu 0.320 1.265
;
International Tables for Crystallography
(1992, Vol. C, Tables 4.2.6.8 and 6.1.1.4)
;
F F 0.017 0.010
;
International Tables for Crystallography
(1992, Vol. C, Tables 4.2.6.8 and 6.1.1.4)
;
N N 0.006 0.003
;
International Tables for Crystallography
(1992, Vol. C, Tables 4.2.6.8 and 6.1.1.4)
;
O O 0.011 0.006
;
International Tables for Crystallography
(1992, Vol. C, Tables 4.2.6.8 and 6.1.1.4)
;

loop_
_geom_angle_atom_site_label_1
_geom_angle_atom_site_label_2
_geom_angle_atom_site_label_3
_geom_angle_site_symmetry_1
_geom_angle_site_symmetry_2
_geom_angle_site_symmetry_3
_geom_angle
_geom_angle_publ_flag
O1 Cu1 O2 . . . 98.05(9) no
O1 Cu1 N1 . . . 94.92(9) no
O1 Cu1 O3 . . . 88.73(10) no
O1 Cu1 N2 . . . 167.68(9) no
O2 Cu1 N1 . . . 165.01(9) no
O2 Cu1 N2 . . . 94.21(9) no
O2 Cu1 O3 . . . 85.04(10) no
O3 Cu1 N1 . . . 102.79(10) no
O3 Cu1 N2 . . . 91.14(10) no
N1 Cu1 N2 . . . 73.10(10) no
Cu1 O1 C1 . . . 116.27(17) no
Cu1 O2 C18 . . . 121.3(2) no
Cu1 N1 C7 . . . 116.32(19) no
Cu1 N1 C8 . . . 101.17(19) no
Cu1 N1 C11 . . . 104.88(17) no
C7 N1 C8 . . . 113.5(2) no
C7 N1 C11 . . . 111.7(2) no
C8 N1 C11 . . . 108.4(2) no
Cu1 N2 C9 . . . 104.26(18) no
Cu1 N2 C10 . . . 101.31(17) no
Cu1 N2 C12 . . . 117.3(2) no
C9 N2 C10 . . . 108.3(2) no
C9 N2 C12 . . . 112.0(2) no
C10 N2 C12 . . . 112.8(2) no
O1 C1 C2 . . . 120.1(2) no
O1 C1 C6 . . . 124.4(2) no
C2 C1 C6 . . . 115.5(2) no
F1 C2 C1 . . . 116.8(2) no
F1 C2 C3 . . . 118.2(3) no
C1 C2 C3 . . . 125.0(3) no
C2 C3 C4 . . . 116.9(3) no
F2 C4 C3 . . . 118.3(3) no
F2 C4 C5 . . . 119.4(3) no
C3 C4 C5 . . . 122.3(3) no
C4 C5 C6 . . . 119.7(3) no
C1 C6 C5 . . . 120.5(3) no
C1 C6 C7 . . . 119.0(2) no
C5 C6 C7 . . . 120.4(3) no
N1 C7 C6 . . . 112.0(2) no
N1 C8 C9 . . . 107.1(2) no
N2 C9 C8 . . . 107.6(2) no
N2 C10 C11 . . . 107.1(2) no
N1 C11 C10 . . . 107.2(2) no
N2 C12 C13 . . . 113.7(2) no
C12 C13 C14 . . . 119.2(2) no
C12 C13 C18 . . . 119.8(2) no
C14 C13 C18 . . . 120.6(2) no
C13 C14 C15 . . . 120.0(3) no
F3 C15 C14 . . . 119.0(3) no
F3 C15 C16 . . . 118.9(3) no
C14 C15 C16 . . . 122.1(3) no
C15 C16 C17 . . . 117.1(3) no
F4 C17 C16 . . . 117.9(2) no
F4 C17 C18 . . . 117.3(2) no
C16 C17 C18 . . . 124.8(3) no
O2 C18 C13 . . . 124.6(2) no
O2 C18 C17 . . . 120.0(2) no
C13 C18 C17 . . . 115.3(2) no
H17 O3 H18 . . . 108(6) no
C2 C3 H1 . . . 121.6 no
C4 C3 H1 . . . 121.6 no
C4 C5 H2 . . . 120.1 no
C6 C5 H2 . . . 120.1 no
N1 C7 H3 . . . 109.2 no
N1 C7 H4 . . . 109.2 no
C6 C7 H3 . . . 109.2 no
C6 C7 H4 . . . 109.2 no
H3 C7 H4 . . . 107.9 no
N1 C8 H5 . . . 110.3 no
N1 C8 H6 . . . 110.3 no
C9 C8 H5 . . . 110.3 no
C9 C8 H6 . . . 110.3 no
H5 C8 H6 . . . 108.6 no
N2 C9 H7 . . . 110.2 no
N2 C9 H8 . . . 110.2 no
C8 C9 H7 . . . 110.2 no
C8 C9 H8 . . . 110.2 no
H7 C9 H8 . . . 108.5 no
N2 C10 H9 . . . 110.3 no
N2 C10 H10 . . . 110.3 no
C11 C10 H9 . . . 110.3 no
C11 C10 H10 . . . 110.3 no
H9 C10 H10 . . . 108.5 no
N1 C11 H11 . . . 110.3 no
N1 C11 H12 . . . 110.3 no
C10 C11 H11 . . . 110.3 no
C10 C11 H12 . . . 110.3 no
H11 C11 H12 . . . 108.5 no
N2 C12 H13 . . . 108.8 no
N2 C12 H14 . . . 108.8 no
C13 C12 H13 . . . 108.8 no
C13 C12 H14 . . . 108.8 no
H13 C12 H14 . . . 107.7 no
C13 C14 H15 . . . 120.0 no
C15 C14 H15 . . . 120.0 no
C15 C16 H16 . . . 121.5 no
C17 C16 H16 . . . 121.5 no

loop_
_geom_bond_atom_site_label_1
_geom_bond_atom_site_label_2
_geom_bond_site_symmetry_1
_geom_bond_site_symmetry_2
_geom_bond_distance
_geom_bond_publ_flag
Cu1 O1 . . 1.917(2) no
Cu1 O2 . . 1.929(2) no
Cu1 O3 . . 2.682(3) no
Cu1 N1 . . 2.028(2) no
Cu1 N2 . . 2.038(2) no
F1 C2 . . 1.363(4) no
F2 C4 . . 1.366(4) no
F3 C15 . . 1.370(3) no
F4 C17 . . 1.359(3) no
O1 C1 . . 1.331(3) no
O2 C18 . . 1.330(3) no
N1 C7 . . 1.474(3) no
N1 C8 . . 1.470(3) no
N1 C11 . . 1.490(4) no
N2 C9 . . 1.475(3) no
N2 C10 . . 1.482(4) no
N2 C12 . . 1.470(4) no
C1 C2 . . 1.393(4) no
C1 C6 . . 1.420(4) no
C2 C3 . . 1.370(4) no
C3 C4 . . 1.381(5) no
C4 C5 . . 1.365(5) no
C5 C6 . . 1.396(4) no
C6 C7 . . 1.500(4) no
C8 C9 . . 1.535(4) no
C10 C11 . . 1.537(4) no
C12 C13 . . 1.508(4) no
C13 C14 . . 1.392(4) no
C13 C18 . . 1.413(4) no
C14 C15 . . 1.369(5) no
C15 C16 . . 1.369(5) no
C16 C17 . . 1.375(4) no
C17 C18 . . 1.400(4) no
O3 H17 . . 0.77(5) no
O3 H18 . . 0.76(6) no
C3 H1 . . 0.930 no
C5 H2 . . 0.930 no
C7 H3 . . 0.970 no
C7 H4 . . 0.970 no
C8 H5 . . 0.970 no
C8 H6 . . 0.970 no
C9 H7 . . 0.970 no
C9 H8 . . 0.970 no
C10 H9 . . 0.970 no
C10 H10 . . 0.970 no
C11 H11 . . 0.970 no
C11 H12 . . 0.970 no
C12 H13 . . 0.970 no
C12 H14 . . 0.970 no
C14 H15 . . 0.930 no
C16 H16 . . 0.930 no

loop_
_geom_hbond_atom_site_label_D
_geom_hbond_atom_site_label_H
_geom_hbond_atom_site_label_A
_geom_hbond_site_symmetry_D
_geom_hbond_site_symmetry_H
_geom_hbond_site_symmetry_A
_geom_hbond_distance_DH
_geom_hbond_distance_HA
_geom_hbond_distance_DA
_geom_hbond_angle_DHA
_geom_hbond_publ_flag
O3 H17 O2 . . 2_556 0.77(5) 2.14(5) 2.852(4) 154(5) yes
O3 H18 F1 . . 2_556 0.76(6) 2.41(6) 3.122(3) 156(6) yes
C7 H3 O2 . . 2_656 0.97 2.49 3.376(3) 152.28(18) yes
C11 H12 O1 . . 2_656 0.97 2.50 3.226(3) 132.3(2) yes
C8 H6 F4 . . 1_565 0.97 2.54 3.356(4) 142.5(2) yes
C12 H13 F1 . . 2_556 0.97 2.32 3.117(4) 139.51(19) yes

loop_
_geom_torsion_atom_site_label_1
_geom_torsion_atom_site_label_2
_geom_torsion_atom_site_label_3
_geom_torsion_atom_site_label_4
_geom_torsion_site_symmetry_1
_geom_torsion_site_symmetry_2
_geom_torsion_site_symmetry_3
_geom_torsion_site_symmetry_4
_geom_torsion
_geom_torsion_publ_flag
O1 Cu1 O2 C18 . . . . 149.2(2) ?
O2 Cu1 O1 C1 . . . . 147.0(2) ?
O1 Cu1 N1 C7 . . . . -4.8(2) ?
O1 Cu1 N1 C8 . . . . 118.61(18) ?
O1 Cu1 N1 C11 . . . . -128.73(17) ?
N1 Cu1 O1 C1 . . . . -40.5(2) ?
O1 Cu1 N2 C9 . . . . 40.3(5) ?
O1 Cu1 N2 C10 . . . . -72.0(5) ?
O1 Cu1 N2 C12 . . . . 164.8(4) ?
N2 Cu1 O1 C1 . . . . -27.3(6) ?
O2 Cu1 N1 C7 . . . . 145.0(3) ?
O2 Cu1 N1 C8 . . . . -91.5(3) ?
O2 Cu1 N1 C11 . . . . 21.1(4) ?
N1 Cu1 O2 C18 . . . . -0.4(4) ?
O2 Cu1 N2 C9 . . . . -134.0(2) ?
O2 Cu1 N2 C10 . . . . 113.62(17) ?
O2 Cu1 N2 C12 . . . . -9.5(2) ?
N2 Cu1 O2 C18 . . . . -32.0(2) ?
N1 Cu1 N2 C9 . . . . 54.1(2) ?
N1 Cu1 N2 C10 . . . . -58.25(17) ?
N1 Cu1 N2 C12 . . . . 178.6(2) ?
N2 Cu1 N1 C7 . . . . 178.1(2) ?
N2 Cu1 N1 C8 . . . . -58.47(18) ?
N2 Cu1 N1 C11 . . . . 54.19(16) ?
Cu1 O1 C1 C2 . . . . -135.5(2) ?
Cu1 O1 C1 C6 . . . . 46.3(3) ?
Cu1 O2 C18 C13 . . . . 37.3(4) ?
Cu1 O2 C18 C17 . . . . -144.8(2) ?
Cu1 N1 C7 C6 . . . . 47.3(2) ?
Cu1 N1 C8 C9 . . . . 51.3(2) ?
Cu1 N1 C11 C10 . . . . -38.0(2) ?
C7 N1 C8 C9 . . . . 176.6(2) ?
C8 N1 C7 C6 . . . . -69.4(3) ?
C7 N1 C11 C10 . . . . -164.8(2) ?
C11 N1 C7 C6 . . . . 167.7(2) ?
C8 N1 C11 C10 . . . . 69.4(2) ?
C11 N1 C8 C9 . . . . -58.7(3) ?
Cu1 N2 C9 C8 . . . . -37.7(3) ?
Cu1 N2 C10 C11 . . . . 50.8(2) ?
Cu1 N2 C12 C13 . . . . 47.2(3) ?
C9 N2 C10 C11 . . . . -58.5(3) ?
C10 N2 C9 C8 . . . . 69.6(3) ?
C9 N2 C12 C13 . . . . 167.7(2) ?
C12 N2 C9 C8 . . . . -165.5(2) ?
C10 N2 C12 C13 . . . . -69.9(3) ?
C12 N2 C10 C11 . . . . 177.0(2) ?
O1 C1 C2 F1 . . . . -2.3(4) ?
O1 C1 C2 C3 . . . . 178.0(2) ?
O1 C1 C6 C5 . . . . -178.5(2) ?
O1 C1 C6 C7 . . . . 5.0(4) ?
C2 C1 C6 C5 . . . . 3.2(4) ?
C2 C1 C6 C7 . . . . -173.3(2) ?
C6 C1 C2 F1 . . . . 176.1(2) ?
C6 C1 C2 C3 . . . . -3.6(4) ?
F1 C2 C3 C4 . . . . -177.8(2) ?
C1 C2 C3 C4 . . . . 1.9(4) ?
C2 C3 C4 F2 . . . . -179.6(2) ?
C2 C3 C4 C5 . . . . 0.5(5) ?
F2 C4 C5 C6 . . . . 179.3(2) ?
C3 C4 C5 C6 . . . . -0.8(5) ?
C4 C5 C6 C1 . . . . -1.2(4) ?
C4 C5 C6 C7 . . . . 175.3(2) ?
C1 C6 C7 N1 . . . . -55.8(3) ?
C5 C6 C7 N1 . . . . 127.6(2) ?
N1 C8 C9 N2 . . . . -8.7(3) ?
N2 C10 C11 N1 . . . . -8.6(3) ?
N2 C12 C13 C14 . . . . 133.7(3) ?
N2 C12 C13 C18 . . . . -52.9(4) ?
C12 C13 C14 C15 . . . . 171.3(3) ?
C12 C13 C18 O2 . . . . 7.7(5) ?
C12 C13 C18 C17 . . . . -170.3(3) ?
C14 C13 C18 O2 . . . . -179.0(3) ?
C14 C13 C18 C17 . . . . 3.0(4) ?
C18 C13 C14 C15 . . . . -2.0(5) ?
C13 C14 C15 F3 . . . . -179.9(2) ?
C13 C14 C15 C16 . . . . -0.1(4) ?
F3 C15 C16 C17 . . . . -179.3(3) ?
C14 C15 C16 C17 . . . . 1.0(5) ?
C15 C16 C17 F4 . . . . -178.0(3) ?
C15 C16 C17 C18 . . . . 0.3(5) ?
F4 C17 C18 O2 . . . . -2.0(4) ?
F4 C17 C18 C13 . . . . 176.1(2) ?
C16 C17 C18 O2 . . . . 179.6(3) ?
C16 C17 C18 C13 . . . . -2.3(5) ?
